data_1571204
loop_
_publ_author_name
'Mdluli, Velabo'
'Lehnherr, Dan'
'Lam, Yu-Hong'
'Chaudhry, Mohammad T.'
'Newman, Justin A.'
'DaSilva, Jimmy O.'
'Regalado, Erik L.'

_publ_section_title
;
 Electrosynthesis of iminophosphoranes and applications in nickel
 catalysis.
;
_journal_issue 16
_journal_name_full 'Chemical science'
_journal_page_first 5980
_journal_page_last 5992
_journal_paper_doi 10.1039/d3sc05357a
_journal_volume 15
_journal_year 2024
_chemical_absolute_configuration ad
_chemical_formula_moiety '0.8(C40 H32 N4 O2 P2), 0.4(H2 O), 1.6(C2 H3 N)'
_chemical_formula_sum 'C35.2 H31.2 N4.8 O2 P1.6'
_chemical_formula_weight 603.00
_chemical_name_common Compound_31
_chemical_name_systematic Compound_31
_space_group_crystal_system monoclinic
_space_group_IT_number 4
_space_group_name_Hall 'P 2yb'
_space_group_name_H-M_alt 'P 1 21 1'
_atom_sites_solution_hydrogens mixed
_atom_sites_solution_primary dual
_audit_creation_date 2023-03-09
_audit_creation_method
;
Olex2 1.5
(compiled 2023.02.24 svn.rf166f9f3 for OlexSys, GUI svn.r6725)
;
_audit_update_record
;
2023-04-25 deposited with the CCDC.	2024-03-06 downloaded from the CCDC.
;
_cell_angle_alpha 90
_cell_angle_beta 102.9480(10)
_cell_angle_gamma 90
_cell_formula_units_Z 5
_cell_length_a 12.02580(10)
_cell_length_b 17.46940(10)
_cell_length_c 19.01960(10)
_cell_measurement_reflns_used 101143
_cell_measurement_temperature 99.99(10)
_cell_measurement_theta_max 77.6400
_cell_measurement_theta_min 3.4360
_cell_volume 3894.11(5)
_computing_cell_refinement 'CrysAlisPro 1.171.42.54a (Rigaku OD, 2022)'
_computing_data_collection 'CrysAlisPro 1.171.42.54a (Rigaku OD, 2022)'
_computing_data_reduction 'CrysAlisPro 1.171.42.54a (Rigaku OD, 2022)'
_computing_molecular_graphics 'Olex2 1.5 (Dolomanov et al., 2009)'
_computing_publication_material 'Olex2 1.5 (Dolomanov et al., 2009)'
_computing_structure_refinement 'XL  (Sheldrick, 2008)'
_computing_structure_solution 'SHELXT 2018/2 (Sheldrick, 2018)'
_diffrn_ambient_environment N~2~
_diffrn_ambient_temperature 99.99(10)
_diffrn_detector 'Hybrid Pixel Array Detector'
_diffrn_detector_area_resol_mean 10.0000
_diffrn_detector_type HyPix
_diffrn_measured_fraction_theta_full 1.000
_diffrn_measured_fraction_theta_max 0.973
_diffrn_measurement_details
;
List of Runs (angles in degrees, time in seconds):

  # Type    Start    End  Width  t~exp~   \w     \q     \k     \f   Frames
#--------------------------------------------------------------------------
  1  \w      1.00  28.00   0.50    0.05    --   14.00  59.00-129.86   54
  2  \w     11.00  38.00   0.50    0.05    --   22.00  52.00 -98.63   54
  3  \w     15.00  41.00   0.50    0.05    --   26.00  50.00 -18.81   52
  4  \w     15.00  41.00   0.50    0.05    --   26.00  50.00  40.76   52
  5  \w      1.00  28.00   0.50    0.05    --   14.00  59.00  83.61   54
  6  \w     29.00  57.00   0.50    0.05    --   38.00  44.00-146.88   56
  7  \w     68.00 105.00   0.50    0.15    --  107.23 -99.00  30.00   74
  8  \w     59.00 121.00   0.50    0.05    --   50.08-174.00  97.00  124
  9  \w     59.00 146.00   0.50    0.15    --  107.23-174.00  97.00  174
 10  \w     75.00 105.00   0.50    0.15    --  107.23 -99.00  60.00   60
 11  \w     35.00  61.00   0.50    0.15    --  107.23 -99.00  30.00   52
 12  \w     35.00  66.00   0.50    0.15    --  107.23 -99.00 -30.00   62
 13  \w     71.00 105.00   0.50    0.15    --  107.23 -99.00 -30.00   68
 14  \w     27.00  91.00   0.50    0.05    --   50.08-115.00-123.00  128
 15  \w     36.00 101.00   0.50    0.15    --  107.23-125.00-150.00  130
 16  \w     35.00 102.00   0.50    0.15    --  107.23 -99.00-120.00  134
 17  \w     35.00 109.00   0.50    0.15    --  107.23-115.00-123.00  148
 18  \w     36.00 105.00   0.50    0.15    --  107.23 -99.00 -90.00  138
 19  \w     35.00  60.00   0.50    0.15    --  107.23 -99.00  60.00   50
 20  \w     35.00 105.00   0.50    0.15    --  107.23 -99.00 120.00  140
 21  \w     36.00 105.00   0.50    0.15    --  107.23 -99.00 150.00  138
 22  \w     35.00  62.00   0.50    0.15    --  107.23 -57.00  90.00   54
 23  \w     36.00  62.00   0.50    0.15    --  107.23 -57.00 120.00   52
 24  \w     35.00  97.00   0.50    0.15    --  107.23 -77.00  30.00  124
 25  \w     36.00  64.00   0.50    0.15    --  107.23 -57.00  30.00   56
 26  \w     37.00  64.00   0.50    0.15    --  107.23 -57.00 -60.00   54
 27  \w     35.00  60.00   0.50    0.15    --  107.23 -57.00 -90.00   50
 28  \w     38.00  64.00   0.50    0.15    --  107.23 -57.00-120.00   52
 29  \w    100.00 133.00   0.50    0.15    --  107.23  38.00-120.00   66
 30  \w     65.00 122.00   0.50    0.05    --   50.08 174.00 106.00  114
 31  \w     65.00 148.00   0.50    0.15    --  107.23 174.00 106.00  166
 32  \w    101.00 178.00   0.50    0.15    --  107.23 115.00 -33.00  154
 33  \w    144.00 173.00   0.50    0.15    --  107.23  38.00-120.00   58
 34  \w     42.00  67.00   0.50    0.05    --   50.08  41.00 179.18   50
 35  \w    -46.00 -18.00   0.50    0.15    --  -90.00  38.00 -90.00   56
 36  \w    -83.00 -18.00   0.50    0.15    --  -90.00 115.00 -33.00  130
 37  \w   -121.00 -37.00   0.50    0.15    --  -90.00 174.00 106.00  168
 38  \w   -120.00 -45.00   0.50    0.05    --  -50.08 174.00 106.00  150
 39  \w    -83.00  -6.00   0.50    0.05    --  -50.08 115.00 -33.00  154
 40  \w    -45.00 -19.00   0.50    0.15    --  -90.00  38.00 120.00   52
 41  \w   -120.00 -86.00   0.50    0.05    --  -50.00 -42.00   0.26   68
 42  \w    -61.00 -33.00   0.50    0.05    --  -42.00 -43.00-117.74   56
 43  \w    -41.00 -15.00   0.50    0.05    --  -26.00 -50.00 -21.83   52
 44  \w    -21.00   6.00   0.50    0.05    --  -10.00 -65.00 159.53   54
 45  \w    -50.00 -24.00   0.50    0.05    --  -34.00 -46.00 147.62   52
 46  \w    -30.00  -1.00   0.50    0.05    --  -14.00 -57.00  68.36   58
 47  \w    -69.00 -41.00   0.50    0.05    --  -50.00 -42.00  56.50   56
 48  \w    -69.00 -43.00   0.50    0.05    --  -50.00 -42.00  18.26   52
 49  \w    -69.00 -41.00   0.50    0.05    --  -50.00 -42.00   0.26   56
 50  \w    -75.00 -43.00   0.50    0.05    --  -50.00 -42.00  72.78   64
 51  \w   -121.00 -41.00   0.50    0.05    --  -50.00 -42.00 -44.46  160
 52  \w    -75.00 -42.00   0.50    0.05    --  -50.00 -42.00 -64.85   66
 53  \w    -80.00 -43.00   0.50    0.05    --  -50.00 -42.00-145.09   74
 54  \w   -117.00 -83.00   0.50    0.05    --  -50.00 -42.00 -64.85   68
 55  \w   -118.00 -91.00   0.50    0.05    --  -50.00 -42.00 148.88   54
 56  \w    -81.00 -43.00   0.50    0.05    --  -50.00 -42.00 148.88   76
 57  \w    -86.00 -60.00   0.50    0.05    --  -70.00 -42.00 158.23   52
 58  \w    -91.00 -65.00   0.50    0.15    --  -74.00 -42.00 124.36   52
 59  \w    -90.00 -64.00   0.50    0.15    --  -74.00 -42.00  43.29   52
 60  \w    -86.00 -60.00   0.50    0.05    --  -70.00 -42.00  -2.91   52
 61  \w    -90.00 -64.00   0.50    0.15    --  -74.00 -42.00 -59.92   52
 62  \w    -88.00 -62.00   0.50    0.05    --  -70.00 -42.00 -83.75   52
 63  \w    -91.00 -65.00   0.50    0.15    --  -74.00 -42.00-139.86   52
 64  \w    -90.00 -64.00   0.50    0.15    --  -74.00 -42.00-155.32   52
 65  \w    -90.00 -64.00   0.50    0.15    --  -74.00 -42.00-176.19   52
 66  \w    -90.00 -64.00   0.50    0.15    --  -74.00 -42.00-124.59   52
 67  \w    -89.00 -64.00   0.50    0.15    --  -74.00 -42.00-101.68   50
 68  \w    -92.00 -57.00   0.50    0.05    --  -66.00 -41.00 -50.51   70
 69  \w   -138.00-112.00   0.50    0.05    --  -66.00 -41.00 -50.51   52
 70  \w   -118.00 -92.00   0.50    0.05    --  -54.00 -41.00 -31.07   52
 71  \w    -86.00 -61.00   0.50    0.05    --  -70.00 -41.00  51.38   50
 72  \w    -71.00 -45.00   0.50    0.05    --  -54.00 -41.00 -31.07   52
 73  \w    -88.00 -61.00   0.50    0.05    --  -70.00 -41.00  69.75   54
 74  \w    -91.00 -65.00   0.50    0.15    --  -74.00 -41.00 108.55   52
 75  \w    -84.00 -57.00   0.50    0.05    --  -66.00 -41.00 143.74   54
 76  \w    -89.00 -64.00   0.50    0.15    --  -74.00 -42.00 140.61   50
 77  \w    -93.00 -67.00   0.50    0.15    --  -74.00 -41.00 171.65   52
 78  \w   -148.00 -86.00   0.50    0.15    --  -90.00 -42.00 168.58  124
 79  \w   -137.00-109.00   0.50    0.05    --  -66.00 -41.00 143.74   56
 80  \w   -139.00 -82.00   0.50    0.15    --  -90.00 -40.00  39.16  114
 81  \w   -112.00 -81.00   0.50    0.15    --  -90.00 -41.00  70.25   62
 82  \w   -160.00-126.00   0.50    0.15    --  -90.00 -40.00  83.40   68
 83  \w    -99.00 -73.00   0.50    0.15    --  -82.00 -41.00  40.47   52
 84  \w   -119.00 -82.00   0.50    0.15    --  -90.00 -40.00  83.40   74
 85  \w    -94.00 -68.00   0.50    0.15    --  -74.00 -40.00 -11.36   52
 86  \w    -96.00 -70.00   0.50    0.15    --  -78.00 -39.00  21.35   52
 87  \w   -107.00 -81.00   0.50    0.15    --  -90.00 -41.00 -23.65   52
 88  \w   -104.00 -78.00   0.50    0.15    --  -86.00 -39.00 -38.26   52
 89  \w   -160.00-135.00   0.50    0.15    --  -90.00 -39.00 -91.07   50
 90  \w   -155.00-129.00   0.50    0.15    --  -86.00 -39.00 -65.38   52
 91  \w   -104.00 -78.00   0.50    0.15    --  -86.00 -39.00 -65.38   52
 92  \w    -67.00 -42.00   0.50    0.05    --  -50.08 -39.00-178.69   50
 93  \w    -97.00 -71.00   0.50    0.05    --  -50.08 -39.00-178.69   52
 94  \w   -113.00 -82.00   0.50    0.15    --  -90.00 -40.00-156.86   62
 95  \w   -117.00 -82.00   0.50    0.15    --  -90.00 -39.00 -91.07   70
 96  \w   -114.00 -78.00   0.50    0.15    --  -86.00 -39.00  11.52   72
 97  \w   -158.00-132.00   0.50    0.15    --  -90.00 -39.00 106.48   52
 98  \w   -161.00-132.00   0.50    0.15    --  -90.00 -39.00 140.06   58
 99  \w   -118.00 -82.00   0.50    0.15    --  -90.00 -39.00 140.06   72
100  \w   -109.00 -83.00   0.50    0.15    --  -90.00 -39.00 106.48   52
101  \w   -156.00 -78.00   0.50    0.15    --  -86.00 -38.00 -12.01  156
102  \w   -150.00-123.00   0.50    0.15    --  -86.00 -39.00 -38.26   54
103  \w   -109.00 -82.00   0.50    0.15    --  -90.00 -38.00-115.63   54
104  \w   -110.00 -82.00   0.50    0.15    --  -90.00 -38.00-127.87   56
105  \w   -109.00 -83.00   0.50    0.15    --  -90.00 -38.00-141.67   52
106  \w   -160.00-122.00   0.50    0.15    --  -90.00 -38.00-115.63   76
107  \w   -161.00-135.00   0.50    0.15    --  -90.00 -38.00-127.87   52
108  \w   -161.00-136.00   0.50    0.15    --  -90.00 -38.00-141.67   50
109  \w   -122.00 -83.00   0.50    0.15    --  -90.00 -37.00 -73.74   78
110  \w   -103.00 -78.00   0.50    0.15    --  -86.00 -37.00 -22.26   50
111  \w   -147.00-121.00   0.50    0.15    --  -86.00 -37.00 -22.26   52
112  \w   -159.00 -81.00   0.50    0.15    --  -90.00 -36.00 -48.91  156
113  \w   -121.00 -82.00   0.50    0.15    --  -90.00 -36.00  46.74   78
114  \w   -162.00-125.00   0.50    0.15    --  -90.00 -36.00  46.74   74
115  \w   -161.00-111.00   0.50    0.15    --  -90.00 -38.00 120.00  100
116  \w   -107.00 -82.00   0.50    0.15    --  -90.00 -38.00 120.00   50
117  \w   -107.00 -81.00   0.50    0.15    --  -90.00 -36.00  93.63   52
118  \w   -129.00 -81.00   0.50    0.15    --  -90.00 -36.00 168.64   96
119  \w   -122.00 -43.00   0.50    0.05    --  -50.08-174.00  97.00  158
120  \w   -131.00 -43.00   0.50    0.15    --  -90.00-174.00  97.00  176
121  \w   -161.00 -80.00   0.50    0.15    --  -90.00-115.00-123.00  162
122  \w   -161.00-100.00   0.50    0.15    --  -90.00-125.00-150.00  122
;
_diffrn_measurement_device 'four-circle diffractometer'
_diffrn_measurement_device_type 'XtaLAB Synergy, Dualflex, HyPix'
_diffrn_measurement_method '\w scans'
_diffrn_orient_matrix_type 'CrysAlisPro convention (1999,Acta A55,543-557)'
_diffrn_orient_matrix_UB_11 0.1196784000
_diffrn_orient_matrix_UB_12 -0.0022372000
_diffrn_orient_matrix_UB_13 -0.0165620000
_diffrn_orient_matrix_UB_21 0.0541520000
_diffrn_orient_matrix_UB_22 0.0147942000
_diffrn_orient_matrix_UB_23 0.0802170000
_diffrn_orient_matrix_UB_31 0.0060635000
_diffrn_orient_matrix_UB_32 -0.0868699000
_diffrn_orient_matrix_UB_33 0.0140820000
_diffrn_radiation_monochromator mirror
_diffrn_radiation_probe x-ray
_diffrn_radiation_type 'Cu K\a'
_diffrn_radiation_wavelength 1.54184
_diffrn_reflns_av_R_equivalents 0.0379
_diffrn_reflns_av_unetI/netI 0.0181
_diffrn_reflns_Laue_measured_fraction_full 1.000
_diffrn_reflns_Laue_measured_fraction_max 0.973
_diffrn_reflns_limit_h_max 15
_diffrn_reflns_limit_h_min -15
_diffrn_reflns_limit_k_max 16
_diffrn_reflns_limit_k_min -21
_diffrn_reflns_limit_l_max 24
_diffrn_reflns_limit_l_min -23
_diffrn_reflns_number 137025
_diffrn_reflns_point_group_measured_fraction_full 0.943
_diffrn_reflns_point_group_measured_fraction_max 0.879
_diffrn_reflns_theta_full 67.684
_diffrn_reflns_theta_max 77.600
_diffrn_reflns_theta_min 2.384
_diffrn_source 'micro-focus sealed X-ray tube'
_diffrn_source_type 'PhotonJet (Cu) X-ray Source'
_exptl_absorpt_coefficient_mu 1.391
_exptl_absorpt_correction_T_max 1.000
_exptl_absorpt_correction_T_min 0.393
_exptl_absorpt_correction_type gaussian
_exptl_absorpt_process_details
;
CrysAlisPro 1.171.42.54a (Rigaku Oxford Diffraction, 2022)
Numerical absorption correction based on gaussian integration over
a multifaceted crystal model
Empirical absorption correction using spherical harmonics,
implemented in SCALE3 ABSPACK scaling algorithm.
;
_exptl_crystal_colour 'clear colourless'
_exptl_crystal_colour_lustre clear
_exptl_crystal_colour_primary colourless
_exptl_crystal_density_diffrn 1.286
_exptl_crystal_description prism
_exptl_crystal_F_000 1580
_exptl_crystal_recrystallization_method 'Slow evaporation from a solution of mds081 in MeCN/H2O'
_exptl_crystal_size_max 0.3
_exptl_crystal_size_mid 0.24
_exptl_crystal_size_min 0.17
_refine_diff_density_max 0.627
_refine_diff_density_min -0.229
_refine_diff_density_rms 0.040
_refine_ls_abs_structure_details
;
 Flack x determined using 6046 quotients [(I+)-(I-)]/[(I+)+(I-)]
 (Parsons, Flack and Wagner, Acta Cryst. B69 (2013) 249-259).
;
_refine_ls_abs_structure_Flack -0.005(4)
_refine_ls_extinction_method none
_refine_ls_goodness_of_fit_ref 1.028
_refine_ls_hydrogen_treatment constr
_refine_ls_matrix_type full
_refine_ls_number_parameters 993
_refine_ls_number_reflns 14585
_refine_ls_number_restraints 1
_refine_ls_restrained_S_all 1.028
_refine_ls_R_factor_all 0.0307
_refine_ls_R_factor_gt 0.0302
_refine_ls_shift/su_max 0.002
_refine_ls_shift/su_mean 0.000
_refine_ls_structure_factor_coef Fsqd
_refine_ls_weighting_details 'w=1/[\s^2^(Fo^2^)+(0.0496P)^2^+1.2378P] where P=(Fo^2^+2Fc^2^)/3'
_refine_ls_weighting_scheme calc
_refine_ls_wR_factor_gt 0.0822
_refine_ls_wR_factor_ref 0.0826
_reflns_Friedel_coverage 0.748
_reflns_Friedel_fraction_full 0.882
_reflns_Friedel_fraction_max 0.778
_reflns_number_gt 14343
_reflns_number_total 14585
_reflns_threshold_expression 'I > 2\s(I)'
_cod_data_source_file d3sc05357a2.cif
_cod_data_source_block Compound_31
_cod_depositor_comments 'Adding full bibliography for 1571196--1571204.cif.'
_cod_original_formula_sum 'C35.20 H31.20 N4.80 O2 P1.60'
_cod_database_code 1571204
_shelx_shelxl_version_number 2018/3
_chemical_oxdiff_formula 'N2 P1 O2 C40 H40'
_chemical_oxdiff_usercomment SWMS-339-54-again-prism
_shelx_space_group_comment
;
The symmetry employed for this shelxl refinement is uniquely defined
by the following loop, which should always be used as a source of
symmetry information in preference to the above space-group names.
They are only intended as comments.
;
_shelx_estimated_absorpt_t_max 0.798
_shelx_estimated_absorpt_t_min 0.680
_olex2_refinement_description
;
1. Fixed Uiso
 At 1.2 times of:
  All C(H) groups
 At 1.5 times of:
  All C(H,H,H) groups, All O(H,H) groups
2.a Free rotating group:
 O5(H5A,H5B)
2.b Aromatic/amide H refined with riding coordinates:
 C76(H76), C63(H63), C77(H77), C55(H55), C2(H2), C65(H65), C24(H24), C30(H30),
 C36(H36), C44(H44), C43(H43), C40(H40), C11(H11), C38(H38), C25(H25), C8(H8),
 C16(H16), C23(H23), C12(H12), C57(H57), C17(H17), C64(H64), C46(H46), C74(H74),
  C15(H15), C42(H42), C39(H39), C34(H34), C10(H10), C56(H56), C37(H37),
 C80(H80), C45(H45), C9(H9), C70(H70), C78(H78), C6(H6), C79(H79), C50(H50),
 C52(H52), C33(H33), C5(H5), C4(H4), C72(H72), C73(H73), C49(H49), C32(H32),
 C31(H31), C3(H3), C71(H71), C48(H48), C51(H51)
2.c Idealised Me refined as rotating group:
 C27(H27A,H27B,H27C), C85(H85A,H85B,H85C), C60(H60A,H60B,H60C), C67(H67A,H67B,
 H67C), C89(H89A,H89B,H89C), C20(H20A,H20B,H20C), C83(H83A,H83B,H83C), C87(H87A,
 H87B,H87C)
;
_olex2_exptl_crystal_mounting_method 'mounted onto a MiTiGen loop with paratone oil'
_olex2_submission_original_sample_id mds081
_olex2_submission_special_instructions 'No special instructions were received'
_oxdiff_exptl_absorpt_empirical_details
;
Empirical correction (ABSPACK) includes:
- Absorption correction using spherical harmonics
- Frame scaling
;
_oxdiff_exptl_absorpt_empirical_full_max 1.144
_oxdiff_exptl_absorpt_empirical_full_min 0.893

loop_
_space_group_symop_operation_xyz
'x, y, z'
'-x, y+1/2, -z'

loop_
_atom_site_label
_atom_site_type_symbol
_atom_site_fract_x
_atom_site_fract_y
_atom_site_fract_z
_atom_site_U_iso_or_equiv
_atom_site_adp_type
_atom_site_occupancy
_atom_site_site_symmetry_order
_atom_site_calc_flag
_atom_site_refinement_flags_posn
_atom_site_refinement_flags_adp
_atom_site_refinement_flags_occupancy
_atom_site_disorder_assembly
_atom_site_disorder_group
P4 P 0.31952(4) 0.38977(3) 0.41175(3) 0.01763(12) Uani 1 1 d . . . . .
P2 P 0.67908(5) 0.58958(3) 1.08281(3) 0.01961(12) Uani 1 1 d . . . . .
P1 P 0.32250(4) 0.68139(3) 0.93456(3) 0.01702(11) Uani 1 1 d . . . . .
P3 P 0.70205(5) 0.47104(4) 0.58052(3) 0.02183(13) Uani 1 1 d . . . . .
O1 O 0.25151(14) 0.60796(10) 1.09020(9) 0.0256(4) Uani 1 1 d . . . . .
O3 O 0.47361(14) 0.46771(10) 0.31418(8) 0.0233(3) Uani 1 1 d . . . . .
O2 O 0.55514(14) 0.67717(10) 1.19730(8) 0.0225(3) Uani 1 1 d . . . . .
O4 O 0.76066(12) 0.38452(10) 0.44107(9) 0.0239(3) Uani 1 1 d . . . . .
O5 O 0.33541(17) 0.40594(13) 0.71143(11) 0.0397(5) Uani 1 1 d G . . . .
H5A H 0.350235 0.441061 0.744643 0.059 Uiso 1 1 d G U . . .
H5B H 0.401182 0.395791 0.701677 0.059 Uiso 1 1 d G U . . .
N2 N 0.3727(2) 0.51177(14) 0.82933(12) 0.0339(5) Uani 1 1 d . . . . .
N4 N 0.68089(18) 0.72991(13) 0.94019(12) 0.0289(5) Uani 1 1 d . . . . .
N1 N 0.39536(17) 0.60706(12) 0.92639(10) 0.0220(4) Uani 1 1 d . . . . .
C59 C 0.57260(17) 0.47082(14) 0.43465(11) 0.0174(4) Uani 1 1 d . . . . .
C13 C 0.68284(19) 0.70305(14) 0.99629(13) 0.0211(5) Uani 1 1 d . . . . .
N3 N 0.68890(17) 0.67751(13) 1.06211(10) 0.0230(4) Uani 1 1 d . . . . .
C18 C 0.33820(19) 0.56046(14) 1.08110(12) 0.0202(4) Uani 1 1 d . . . . .
C19 C 0.44182(18) 0.59741(13) 1.08103(11) 0.0178(4) Uani 1 1 d . . . . .
C58 C 0.52581(18) 0.51202(14) 0.37144(12) 0.0197(5) Uani 1 1 d . . . . .
C28 C 0.37915(19) 0.55843(14) 0.87355(12) 0.0216(5) Uani 1 1 d . . . . .
C61 C 0.56343(17) 0.38544(14) 0.43187(11) 0.0172(4) Uani 1 1 d . . . . .
C21 C 0.44527(17) 0.68284(14) 1.07946(11) 0.0176(4) Uani 1 1 d . . . . .
C62 C 0.66355(19) 0.34213(14) 0.43560(12) 0.0201(5) Uani 1 1 d . . . . .
N7 N 0.31663(17) 0.47828(12) 0.43112(11) 0.0260(4) Uani 1 1 d . . . . .
C76 C 0.16046(19) 0.27740(14) 0.42999(13) 0.0225(5) Uani 1 1 d . . . . .
H76 H 0.140579 0.272620 0.378946 0.027 Uiso 1 1 calc R U . . .
C63 C 0.66102(19) 0.26295(14) 0.43276(12) 0.0222(5) Uani 1 1 d . . . . .
H63 H 0.729769 0.234952 0.436269 0.027 Uiso 1 1 calc R U . . .
N10 N 0.0311(2) 0.67118(18) 0.69648(16) 0.0494(7) Uani 1 1 d . . . . .
C54 C 0.62857(18) 0.51292(13) 0.49549(12) 0.0183(4) Uani 1 1 d . . . . .
C77 C 0.1063(2) 0.23260(15) 0.47250(14) 0.0268(5) Uani 1 1 d . . . . .
H77 H 0.049913 0.196633 0.450522 0.032 Uiso 1 1 calc R U . . .
C75 C 0.24440(18) 0.32962(14) 0.46262(12) 0.0191(4) Uani 1 1 d . . . . .
C29 C 0.17439(18) 0.66466(14) 0.93420(12) 0.0204(5) Uani 1 1 d . . . . .
C55 C 0.63418(19) 0.59298(14) 0.49253(12) 0.0223(5) Uani 1 1 d . . . . .
H55 H 0.671032 0.620902 0.534107 0.027 Uiso 1 1 calc R U . . .
C22 C 0.50388(19) 0.72256(14) 1.14076(12) 0.0192(4) Uani 1 1 d . . . . .
C66 C 0.45922(19) 0.34572(13) 0.42243(11) 0.0188(4) Uani 1 1 d . . . . .
C35 C 0.32035(19) 0.74822(13) 0.86196(12) 0.0188(4) Uani 1 1 d . . . . .
C2 C 0.8604(2) 0.62496(16) 1.19461(14) 0.0284(5) Uani 1 1 d . . . . .
H2 H 0.882167 0.658655 1.160847 0.034 Uiso 1 1 calc R U . . .
C26 C 0.39305(18) 0.72585(13) 1.01853(12) 0.0183(4) Uani 1 1 d . . . . .
C65 C 0.4576(2) 0.26518(14) 0.41953(12) 0.0224(5) Uani 1 1 d . . . . .
H65 H 0.387280 0.238603 0.413938 0.027 Uiso 1 1 calc R U . . .
C24 C 0.4590(2) 0.84310(14) 1.08103(13) 0.0225(5) Uani 1 1 d . . . . .
H24 H 0.464215 0.897369 1.081342 0.027 Uiso 1 1 calc R U . . .
C30 C 0.1188(2) 0.60292(16) 0.89573(13) 0.0270(5) Uani 1 1 d . . . . .
H30 H 0.160315 0.567183 0.873981 0.032 Uiso 1 1 calc R U . . .
C36 C 0.4239(2) 0.76195(15) 0.84177(13) 0.0245(5) Uani 1 1 d . . . . .
H36 H 0.492094 0.738460 0.867611 0.029 Uiso 1 1 calc R U . . .
C69 C 0.24337(18) 0.38271(15) 0.31876(12) 0.0215(5) Uani 1 1 d . . . . .
C44 C 0.6574(2) 0.63401(16) 0.76190(13) 0.0279(5) Uani 1 1 d . . . . .
H44 H 0.648546 0.666901 0.800036 0.033 Uiso 1 1 calc R U . . .
N8 N 0.3369(2) 0.54301(15) 0.54823(14) 0.0392(6) Uani 1 1 d . . . . .
C43 C 0.5670(2) 0.58823(16) 0.72719(14) 0.0283(5) Uani 1 1 d . . . . .
H43 H 0.496515 0.589602 0.741865 0.034 Uiso 1 1 calc R U . . .
N5 N 0.6653(2) 0.38572(15) 0.59380(12) 0.0351(5) Uani 1 1 d . . . . .
C7 C 0.73775(19) 0.52755(14) 1.02477(13) 0.0218(5) Uani 1 1 d . . . . .
C40 C 0.22028(19) 0.78235(15) 0.82343(12) 0.0230(5) Uani 1 1 d . . . . .
H40 H 0.149914 0.773175 0.836774 0.028 Uiso 1 1 calc R U . . .
C11 C 0.7344(2) 0.48498(15) 0.90339(13) 0.0257(5) Uani 1 1 d . . . . .
H11 H 0.700114 0.485321 0.853270 0.031 Uiso 1 1 calc R U . . .
C38 C 0.3264(2) 0.84324(15) 0.74550(13) 0.0278(5) Uani 1 1 d . . . . .
H38 H 0.328217 0.875322 0.705442 0.033 Uiso 1 1 calc R U . . .
C84 C 0.1195(2) 0.65129(17) 0.69264(14) 0.0335(6) Uani 1 1 d . . . . .
C25 C 0.39927(19) 0.80574(14) 1.01965(12) 0.0210(5) Uani 1 1 d . . . . .
H25 H 0.362707 0.834431 0.978516 0.025 Uiso 1 1 calc R U . . .
C8 C 0.8355(2) 0.48336(16) 1.05023(14) 0.0286(5) Uani 1 1 d . . . . .
H8 H 0.869966 0.482536 1.100314 0.034 Uiso 1 1 calc R U . . .
C14 C 0.5374(2) 0.55148(14) 1.07961(12) 0.0203(4) Uani 1 1 d . . . . .
C16 C 0.4206(2) 0.43778(15) 1.06953(13) 0.0251(5) Uani 1 1 d . . . . .
H16 H 0.413286 0.383878 1.063679 0.030 Uiso 1 1 calc R U . . .
C41 C 0.6843(2) 0.53691(14) 0.65074(12) 0.0214(5) Uani 1 1 d . . . . .
C23 C 0.51104(19) 0.80211(14) 1.14166(12) 0.0218(5) Uani 1 1 d . . . . .
H23 H 0.551340 0.828006 1.183597 0.026 Uiso 1 1 calc R U . . .
C12 C 0.6872(2) 0.52772(14) 0.95086(13) 0.0230(5) Uani 1 1 d . . . . .
H12 H 0.620407 0.557196 0.933192 0.028 Uiso 1 1 calc R U . . .
C27 C 0.6329(2) 0.71417(15) 1.25630(12) 0.0239(5) Uani 1 1 d . . . . .
H27A H 0.687202 0.745468 1.237357 0.036 Uiso 1 1 calc R U . . .
H27B H 0.674501 0.675273 1.289052 0.036 Uiso 1 1 calc R U . . .
H27C H 0.589852 0.746905 1.282551 0.036 Uiso 1 1 calc R U . . .
C57 C 0.53188(19) 0.59106(15) 0.36849(12) 0.0231(5) Uani 1 1 d . . . . .
H57 H 0.499047 0.617423 0.325120 0.028 Uiso 1 1 calc R U . . .
C17 C 0.3264(2) 0.48134(14) 1.07293(12) 0.0235(5) Uani 1 1 d . . . . .
H17 H 0.254233 0.457748 1.069756 0.028 Uiso 1 1 calc R U . . .
C47 C 0.8529(2) 0.46869(16) 0.58287(13) 0.0265(5) Uani 1 1 d . . . . .
C68 C 0.3280(2) 0.50955(16) 0.49385(15) 0.0287(5) Uani 1 1 d . . . . .
C64 C 0.5579(2) 0.22447(15) 0.42476(13) 0.0241(5) Uani 1 1 d . . . . .
H64 H 0.556123 0.170133 0.422883 0.029 Uiso 1 1 calc R U . . .
C53 C 0.5926(2) 0.36437(15) 0.63077(14) 0.0295(6) Uani 1 1 d . . . . .
C46 C 0.7745(2) 0.58286(16) 0.68574(13) 0.0257(5) Uani 1 1 d . . . . .
H46 H 0.845672 0.580864 0.671942 0.031 Uiso 1 1 calc R U . . .
C74 C 0.1451(2) 0.42711(16) 0.29755(14) 0.0283(5) Uani 1 1 d . . . . .
H74 H 0.122918 0.461117 0.330901 0.034 Uiso 1 1 calc R U . . .
C15 C 0.5262(2) 0.47218(15) 1.07459(13) 0.0246(5) Uani 1 1 d . . . . .
H15 H 0.591382 0.441395 1.074630 0.030 Uiso 1 1 calc R U . . .
C42 C 0.5797(2) 0.54045(15) 0.67100(13) 0.0263(5) Uani 1 1 d . . . . .
H42 H 0.517361 0.510249 0.646432 0.032 Uiso 1 1 calc R U . . .
C39 C 0.2241(2) 0.82994(15) 0.76529(13) 0.0273(5) Uani 1 1 d . . . . .
H39 H 0.156153 0.853406 0.739047 0.033 Uiso 1 1 calc R U . . .
C34 C 0.1127(2) 0.71706(15) 0.96613(13) 0.0254(5) Uani 1 1 d . . . . .
H34 H 0.150650 0.759271 0.992618 0.030 Uiso 1 1 calc R U . . .
C1 C 0.7626(2) 0.58012(15) 1.17385(13) 0.0237(5) Uani 1 1 d . . . . .
C10 C 0.8318(2) 0.44170(16) 0.92925(15) 0.0285(5) Uani 1 1 d . . . . .
H10 H 0.864350 0.412571 0.896752 0.034 Uiso 1 1 calc R U . . .
C56 C 0.5864(2) 0.63163(15) 0.42948(13) 0.0250(5) Uani 1 1 d . . . . .
H56 H 0.590836 0.685875 0.427826 0.030 Uiso 1 1 calc R U . . .
C37 C 0.4264(2) 0.80984(16) 0.78403(14) 0.0287(5) Uani 1 1 d . . . . .
H37 H 0.496612 0.819823 0.770806 0.034 Uiso 1 1 calc R U . . .
C80 C 0.2728(2) 0.33692(15) 0.53799(13) 0.0248(5) Uani 1 1 d . . . . .
H80 H 0.330345 0.371941 0.560435 0.030 Uiso 1 1 calc R U . . .
C45 C 0.7605(2) 0.63158(16) 0.74079(13) 0.0275(5) Uani 1 1 d . . . . .
H45 H 0.821764 0.663406 0.764096 0.033 Uiso 1 1 calc R U . . .
C9 C 0.8818(2) 0.44092(17) 1.00259(15) 0.0328(6) Uani 1 1 d . . . . .
H9 H 0.948240 0.411025 1.020053 0.039 Uiso 1 1 calc R U . . .
C70 C 0.2761(2) 0.33331(15) 0.26920(13) 0.0242(5) Uani 1 1 d . . . . .
H70 H 0.342495 0.302630 0.283704 0.029 Uiso 1 1 calc R U . . .
C78 C 0.1343(2) 0.24017(16) 0.54701(14) 0.0282(5) Uani 1 1 d . . . . .
H78 H 0.097062 0.209308 0.575860 0.034 Uiso 1 1 calc R U . . .
N6 N 0.5301(3) 0.33922(17) 0.6628(2) 0.0575(8) Uani 1 1 d . . . . .
C6 C 0.7312(2) 0.53063(15) 1.22373(13) 0.0265(5) Uani 1 1 d . . . . .
H6 H 0.664660 0.499934 1.209875 0.032 Uiso 1 1 calc R U . . .
C79 C 0.2163(2) 0.29255(16) 0.57948(13) 0.0279(5) Uani 1 1 d . . . . .
H79 H 0.233969 0.298141 0.630460 0.034 Uiso 1 1 calc R U . . .
C50 C 1.0891(2) 0.46829(19) 0.59933(17) 0.0403(7) Uani 1 1 d . . . . .
H50 H 1.169610 0.468279 0.604962 0.048 Uiso 1 1 calc R U . . .
C52 C 0.9034(2) 0.51588(16) 0.54017(14) 0.0286(5) Uani 1 1 d . . . . .
H52 H 0.857393 0.548374 0.505368 0.034 Uiso 1 1 calc R U . . .
C33 C -0.0036(2) 0.70737(17) 0.95909(14) 0.0300(6) Uani 1 1 d . . . . .
H33 H -0.045426 0.743031 0.980679 0.036 Uiso 1 1 calc R U . . .
C5 C 0.7974(2) 0.52626(16) 1.29379(14) 0.0309(6) Uani 1 1 d . . . . .
H5 H 0.775906 0.492731 1.327775 0.037 Uiso 1 1 calc R U . . .
C4 C 0.8950(2) 0.57102(16) 1.31397(14) 0.0321(6) Uani 1 1 d . . . . .
H4 H 0.940368 0.567738 1.361674 0.038 Uiso 1 1 calc R U . . .
C72 C 0.1133(2) 0.37262(17) 0.17847(14) 0.0340(6) Uani 1 1 d . . . . .
H72 H 0.068464 0.369031 0.130634 0.041 Uiso 1 1 calc R U . . .
C73 C 0.0798(2) 0.42146(18) 0.22743(15) 0.0348(6) Uani 1 1 d . . . . .
H73 H 0.012185 0.451045 0.213072 0.042 Uiso 1 1 calc R U . . .
C85 C 0.2337(2) 0.62723(18) 0.68841(15) 0.0355(6) Uani 1 1 d . . . . .
H85A H 0.232988 0.610361 0.639171 0.053 Uiso 1 1 calc R U . . .
H85B H 0.258358 0.584842 0.722049 0.053 Uiso 1 1 calc R U . . .
H85C H 0.286649 0.670267 0.701168 0.053 Uiso 1 1 calc R U . . .
C49 C 1.0396(2) 0.4218(2) 0.64127(16) 0.0417(7) Uani 1 1 d . . . . .
H49 H 1.086271 0.389686 0.676085 0.050 Uiso 1 1 calc R U . . .
C32 C -0.0589(2) 0.64586(18) 0.92068(15) 0.0333(6) Uani 1 1 d . . . . .
H32 H -0.138647 0.639362 0.915865 0.040 Uiso 1 1 calc R U . . .
N12 N 1.1127(2) 0.37567(19) 0.96909(17) 0.0525(7) Uani 1 1 d . . . . .
C60 C 0.4114(2) 0.50624(17) 0.25137(13) 0.0305(6) Uani 1 1 d . . . . .
H60A H 0.374301 0.468411 0.215687 0.046 Uiso 1 1 calc R U . . .
H60B H 0.463790 0.537552 0.230807 0.046 Uiso 1 1 calc R U . . .
H60C H 0.353259 0.539188 0.264529 0.046 Uiso 1 1 calc R U . . .
C67 C 0.8666(2) 0.34342(16) 0.44966(15) 0.0300(6) Uani 1 1 d . . . . .
H67A H 0.864492 0.311345 0.407110 0.045 Uiso 1 1 calc R U . . .
H67B H 0.877546 0.310991 0.492715 0.045 Uiso 1 1 calc R U . . .
H67C H 0.929785 0.379923 0.455006 0.045 Uiso 1 1 calc R U . . .
C31 C 0.0021(2) 0.59362(18) 0.88915(15) 0.0335(6) Uani 1 1 d . . . . .
H31 H -0.036140 0.551320 0.862970 0.040 Uiso 1 1 calc R U . . .
C88 C 1.1517(2) 0.36654(17) 0.92043(17) 0.0351(6) Uani 1 1 d . . . . .
C3 C 0.9262(2) 0.62040(18) 1.26470(15) 0.0338(6) Uani 1 1 d . . . . .
H3 H 0.992650 0.651166 1.278794 0.041 Uiso 1 1 calc R U . . .
C89 C 1.2035(3) 0.3530(2) 0.85991(18) 0.0438(7) Uani 1 1 d . . . . .
H89A H 1.143664 0.344524 0.816284 0.066 Uiso 1 1 calc R U . . .
H89B H 1.252614 0.307674 0.869495 0.066 Uiso 1 1 calc R U . . .
H89C H 1.249303 0.397559 0.852916 0.066 Uiso 1 1 calc R U . . .
C20 C 0.1435(2) 0.57337(17) 1.09087(16) 0.0335(6) Uani 1 1 d . . . . .
H20A H 0.114014 0.547378 1.044799 0.050 Uiso 1 1 calc R U . . .
H20B H 0.089406 0.613032 1.097999 0.050 Uiso 1 1 calc R U . . .
H20C H 0.153183 0.536088 1.130284 0.050 Uiso 1 1 calc R U . . .
C71 C 0.2119(2) 0.32888(17) 0.19882(14) 0.0305(6) Uani 1 1 d . . . . .
H71 H 0.235174 0.296221 0.164856 0.037 Uiso 1 1 calc R U . . .
N11 N -0.1034(2) 0.1559(2) 0.56142(19) 0.0579(8) Uani 1 1 d . . . . .
C48 C 0.9212(3) 0.42084(18) 0.63382(15) 0.0365(6) Uani 1 1 d . . . . .
H48 H 0.887596 0.388007 0.663049 0.044 Uiso 1 1 calc R U . . .
C51 C 1.0215(2) 0.51559(18) 0.54836(16) 0.0365(6) Uani 1 1 d . . . . .
H51 H 1.055837 0.547815 0.519013 0.044 Uiso 1 1 calc R U . . .
C86 C -0.1825(3) 0.16793(19) 0.58385(17) 0.0414(7) Uani 1 1 d . . . . .
C82 C 0.1510(3) 0.7734(2) 1.20492(18) 0.0435(7) Uani 1 1 d . . . . .
N9 N 0.0631(3) 0.7788(2) 1.2169(2) 0.0704(10) Uani 1 1 d . . . . .
C83 C 0.2628(3) 0.7684(3) 1.1899(2) 0.0573(9) Uani 1 1 d . . . . .
H83A H 0.263482 0.795881 1.145137 0.086 Uiso 1 1 calc R U . . .
H83B H 0.282192 0.714508 1.184676 0.086 Uiso 1 1 calc R U . . .
H83C H 0.318798 0.791316 1.229787 0.086 Uiso 1 1 calc R U . . .
C87 C -0.2844(3) 0.1805(3) 0.61051(19) 0.0563(9) Uani 1 1 d . . . . .
H87A H -0.312896 0.232420 0.598040 0.084 Uiso 1 1 calc R U . . .
H87B H -0.266721 0.174284 0.663052 0.084 Uiso 1 1 calc R U . . .
H87C H -0.342888 0.143235 0.588515 0.084 Uiso 1 1 calc R U . . .

loop_
_atom_site_aniso_label
_atom_site_aniso_U_11
_atom_site_aniso_U_22
_atom_site_aniso_U_33
_atom_site_aniso_U_23
_atom_site_aniso_U_13
_atom_site_aniso_U_12
P4 0.0179(2) 0.0157(3) 0.0198(3) -0.0005(2) 0.0051(2) 0.0000(2)
P2 0.0206(3) 0.0162(3) 0.0219(3) -0.0009(2) 0.0044(2) 0.0013(2)
P1 0.0173(2) 0.0157(3) 0.0179(2) 0.0014(2) 0.00372(19) 0.0005(2)
P3 0.0287(3) 0.0184(3) 0.0177(3) -0.0017(2) 0.0038(2) -0.0025(2)
O1 0.0208(8) 0.0246(10) 0.0323(9) 0.0069(7) 0.0078(7) 0.0010(7)
O3 0.0298(8) 0.0211(9) 0.0167(7) 0.0004(6) 0.0006(6) -0.0007(7)
O2 0.0284(8) 0.0164(8) 0.0200(7) -0.0004(7) 0.0001(6) 0.0002(7)
O4 0.0164(7) 0.0237(9) 0.0313(9) -0.0056(7) 0.0051(6) 0.0016(7)
O5 0.0388(10) 0.0407(13) 0.0359(11) -0.0145(9) 0.0010(8) 0.0059(9)
N2 0.0380(12) 0.0321(14) 0.0315(12) -0.0108(10) 0.0074(9) 0.0012(10)
N4 0.0270(10) 0.0291(12) 0.0305(11) 0.0027(9) 0.0063(8) -0.0021(9)
N1 0.0245(9) 0.0206(11) 0.0197(9) -0.0002(8) 0.0024(7) 0.0041(8)
C59 0.0157(9) 0.0179(12) 0.0197(10) -0.0003(9) 0.0065(8) -0.0005(8)
C13 0.0183(10) 0.0181(12) 0.0277(12) -0.0006(9) 0.0064(9) 0.0002(8)
N3 0.0257(9) 0.0193(10) 0.0247(9) -0.0013(8) 0.0071(7) -0.0003(8)
C18 0.0232(11) 0.0201(12) 0.0159(10) 0.0046(9) 0.0019(8) 0.0019(9)
C19 0.0220(10) 0.0161(12) 0.0149(9) 0.0014(8) 0.0030(8) 0.0001(8)
C58 0.0175(10) 0.0218(13) 0.0209(11) -0.0021(9) 0.0069(8) -0.0010(8)
C28 0.0204(10) 0.0225(12) 0.0222(11) 0.0018(9) 0.0053(8) 0.0009(9)
C61 0.0186(9) 0.0186(11) 0.0148(9) -0.0001(8) 0.0044(8) 0.0005(9)
C21 0.0168(9) 0.0168(11) 0.0199(10) 0.0001(9) 0.0057(8) 0.0019(8)
C62 0.0196(10) 0.0227(13) 0.0175(10) -0.0039(9) 0.0030(8) 0.0007(9)
N7 0.0293(10) 0.0200(12) 0.0318(11) -0.0034(9) 0.0133(9) -0.0017(8)
C76 0.0198(10) 0.0211(13) 0.0261(11) 0.0000(9) 0.0041(9) -0.0017(9)
C63 0.0227(10) 0.0217(13) 0.0214(11) -0.0025(9) 0.0034(8) 0.0063(9)
N10 0.0350(14) 0.0540(19) 0.0543(16) -0.0072(14) -0.0006(11) -0.0060(13)
C54 0.0184(10) 0.0182(12) 0.0191(10) 0.0003(9) 0.0061(8) -0.0012(8)
C77 0.0211(11) 0.0235(13) 0.0359(13) 0.0056(11) 0.0067(10) -0.0005(9)
C75 0.0185(10) 0.0186(12) 0.0211(11) 0.0012(9) 0.0064(8) 0.0022(9)
C29 0.0193(10) 0.0203(13) 0.0212(10) 0.0056(9) 0.0038(8) -0.0007(8)
C55 0.0235(10) 0.0202(12) 0.0231(11) -0.0029(9) 0.0051(8) -0.0040(9)
C22 0.0221(10) 0.0174(12) 0.0188(10) 0.0010(9) 0.0060(8) 0.0021(9)
C66 0.0211(10) 0.0172(12) 0.0182(10) -0.0002(8) 0.0044(8) 0.0014(8)
C35 0.0227(10) 0.0167(12) 0.0169(10) -0.0008(8) 0.0044(8) -0.0027(9)
C2 0.0292(12) 0.0289(14) 0.0269(12) -0.0023(10) 0.0059(10) -0.0016(10)
C26 0.0179(10) 0.0175(12) 0.0203(10) 0.0019(9) 0.0062(8) 0.0013(8)
C65 0.0250(11) 0.0180(12) 0.0247(11) -0.0013(9) 0.0066(9) -0.0007(9)
C24 0.0271(11) 0.0159(12) 0.0256(11) -0.0008(9) 0.0084(9) 0.0017(9)
C30 0.0268(12) 0.0289(15) 0.0263(12) -0.0009(10) 0.0078(9) -0.0051(10)
C36 0.0206(10) 0.0272(14) 0.0265(12) 0.0000(10) 0.0072(9) -0.0024(9)
C69 0.0211(10) 0.0216(12) 0.0222(11) 0.0041(9) 0.0056(8) -0.0009(9)
C44 0.0374(13) 0.0257(14) 0.0200(11) -0.0015(10) 0.0055(10) 0.0050(11)
N8 0.0447(14) 0.0331(14) 0.0387(13) -0.0097(11) 0.0067(11) -0.0024(11)
C43 0.0282(12) 0.0279(14) 0.0304(12) 0.0029(11) 0.0099(10) 0.0051(10)
N5 0.0538(14) 0.0269(13) 0.0279(11) -0.0024(10) 0.0164(10) -0.0089(11)
C7 0.0222(11) 0.0196(12) 0.0247(11) -0.0008(9) 0.0073(9) -0.0006(9)
C40 0.0219(10) 0.0236(13) 0.0234(11) 0.0020(9) 0.0049(9) 0.0008(9)
C11 0.0279(12) 0.0251(14) 0.0247(11) -0.0029(10) 0.0071(9) -0.0030(10)
C38 0.0436(14) 0.0203(13) 0.0222(11) 0.0007(10) 0.0129(10) -0.0021(11)
C84 0.0370(15) 0.0309(15) 0.0274(13) 0.0006(11) -0.0038(11) -0.0077(11)
C25 0.0232(11) 0.0175(12) 0.0227(11) 0.0021(9) 0.0057(9) 0.0027(9)
C8 0.0268(12) 0.0291(15) 0.0288(12) 0.0006(10) 0.0038(10) 0.0079(10)
C14 0.0241(11) 0.0185(12) 0.0178(10) -0.0014(9) 0.0033(8) 0.0009(9)
C16 0.0352(13) 0.0163(12) 0.0238(11) -0.0020(9) 0.0065(10) -0.0035(10)
C41 0.0253(11) 0.0203(12) 0.0176(10) 0.0001(9) 0.0027(8) -0.0004(9)
C23 0.0254(11) 0.0195(12) 0.0211(11) -0.0042(9) 0.0063(9) 0.0004(9)
C12 0.0219(10) 0.0201(13) 0.0262(11) -0.0005(9) 0.0034(9) 0.0003(9)
C27 0.0288(12) 0.0224(13) 0.0188(11) -0.0014(9) 0.0017(9) -0.0010(9)
C57 0.0258(11) 0.0209(13) 0.0223(11) 0.0049(9) 0.0049(9) -0.0007(9)
C17 0.0274(11) 0.0239(13) 0.0182(10) 0.0022(9) 0.0027(9) -0.0072(9)
C47 0.0295(12) 0.0263(13) 0.0216(11) -0.0073(10) 0.0013(9) 0.0061(10)
C68 0.0258(12) 0.0260(14) 0.0353(14) -0.0001(11) 0.0085(10) -0.0009(10)
C64 0.0285(12) 0.0154(12) 0.0278(12) -0.0021(9) 0.0048(9) 0.0029(9)
C53 0.0304(12) 0.0227(14) 0.0330(13) 0.0042(10) 0.0020(10) 0.0011(10)
C46 0.0254(11) 0.0283(14) 0.0231(11) -0.0040(10) 0.0048(9) -0.0030(10)
C74 0.0278(12) 0.0280(14) 0.0281(12) 0.0034(10) 0.0041(10) 0.0047(10)
C15 0.0315(12) 0.0178(12) 0.0249(11) -0.0004(9) 0.0071(9) 0.0022(10)
C42 0.0252(11) 0.0231(13) 0.0293(12) 0.0016(10) 0.0033(9) -0.0018(9)
C39 0.0316(13) 0.0242(13) 0.0252(12) 0.0045(10) 0.0045(10) 0.0035(10)
C34 0.0250(11) 0.0249(13) 0.0271(12) 0.0034(10) 0.0078(9) 0.0021(9)
C1 0.0255(11) 0.0206(13) 0.0245(11) -0.0035(9) 0.0042(9) 0.0029(9)
C10 0.0292(12) 0.0243(14) 0.0358(13) -0.0053(10) 0.0154(10) 0.0005(10)
C56 0.0273(11) 0.0181(13) 0.0301(12) 0.0010(10) 0.0076(10) -0.0020(9)
C37 0.0325(13) 0.0274(15) 0.0298(13) 0.0004(10) 0.0147(10) -0.0048(10)
C80 0.0310(12) 0.0187(13) 0.0237(11) 0.0012(9) 0.0041(9) 0.0022(9)
C45 0.0283(12) 0.0272(14) 0.0242(12) -0.0068(10) -0.0001(9) -0.0008(10)
C9 0.0298(13) 0.0314(15) 0.0380(14) -0.0004(12) 0.0092(11) 0.0104(11)
C70 0.0259(11) 0.0225(13) 0.0243(12) 0.0002(9) 0.0061(9) -0.0019(9)
C78 0.0306(12) 0.0257(14) 0.0323(13) 0.0108(10) 0.0156(10) 0.0057(10)
N6 0.0629(18) 0.0344(16) 0.091(2) 0.0008(15) 0.0503(18) -0.0077(13)
C6 0.0303(12) 0.0204(13) 0.0279(12) 0.0012(10) 0.0047(10) 0.0020(10)
C79 0.0386(13) 0.0248(14) 0.0223(12) 0.0058(10) 0.0108(10) 0.0064(11)
C50 0.0271(13) 0.0431(18) 0.0475(16) -0.0159(14) 0.0020(12) 0.0051(12)
C52 0.0259(12) 0.0267(14) 0.0316(13) -0.0076(11) 0.0034(10) -0.0002(10)
C33 0.0264(12) 0.0321(15) 0.0333(13) 0.0080(11) 0.0105(10) 0.0046(10)
C5 0.0383(14) 0.0256(14) 0.0274(13) 0.0026(10) 0.0043(10) 0.0048(11)
C4 0.0372(14) 0.0303(16) 0.0250(12) -0.0020(10) -0.0008(10) 0.0080(11)
C72 0.0370(14) 0.0346(17) 0.0246(12) 0.0046(11) -0.0055(10) -0.0042(12)
C73 0.0310(13) 0.0368(16) 0.0324(14) 0.0091(12) -0.0017(11) 0.0062(11)
C85 0.0388(14) 0.0317(16) 0.0343(14) 0.0003(12) 0.0046(11) -0.0029(12)
C49 0.0336(14) 0.0475(19) 0.0393(15) -0.0067(14) -0.0021(12) 0.0191(13)
C32 0.0191(11) 0.0450(18) 0.0358(14) 0.0100(12) 0.0062(10) -0.0036(11)
N12 0.0365(13) 0.061(2) 0.0638(18) -0.0095(15) 0.0194(13) 0.0045(13)
C60 0.0370(13) 0.0317(15) 0.0192(11) 0.0059(10) -0.0017(10) -0.0044(11)
C67 0.0189(11) 0.0329(15) 0.0372(14) -0.0092(11) 0.0040(10) 0.0057(10)
C31 0.0252(12) 0.0406(17) 0.0348(13) -0.0035(12) 0.0071(10) -0.0113(11)
C88 0.0234(12) 0.0323(16) 0.0507(17) -0.0034(13) 0.0105(12) 0.0025(10)
C3 0.0279(13) 0.0387(16) 0.0321(13) -0.0052(12) 0.0009(10) -0.0036(11)
C89 0.0464(17) 0.0413(19) 0.0494(18) 0.0048(14) 0.0226(14) 0.0025(14)
C20 0.0233(12) 0.0362(16) 0.0427(15) 0.0125(12) 0.0112(11) -0.0012(11)
C71 0.0396(14) 0.0283(15) 0.0228(12) -0.0003(10) 0.0052(10) -0.0048(11)
N11 0.0360(14) 0.063(2) 0.074(2) 0.0055(16) 0.0103(14) -0.0012(13)
C48 0.0425(15) 0.0382(17) 0.0282(13) 0.0012(12) 0.0067(11) 0.0133(13)
C51 0.0317(13) 0.0341(17) 0.0442(16) -0.0136(13) 0.0100(12) 0.0005(12)
C86 0.0356(15) 0.045(2) 0.0403(15) 0.0056(13) 0.0012(12) -0.0051(13)
C82 0.0458(17) 0.0409(18) 0.0481(17) 0.0043(14) 0.0199(14) -0.0053(14)
N9 0.0480(17) 0.070(2) 0.097(3) 0.008(2) 0.0241(18) 0.0013(16)
C83 0.0524(19) 0.066(3) 0.061(2) -0.0003(19) 0.0279(17) 0.0076(18)
C87 0.0513(19) 0.068(3) 0.0517(19) -0.0082(19) 0.0155(15) -0.0019(18)

loop_
_atom_type_symbol
_atom_type_description
_atom_type_scat_dispersion_real
_atom_type_scat_dispersion_imag
_atom_type_scat_source
C C 0.0181 0.0091 'International Tables Vol C Tables 4.2.6.8 and 6.1.1.4'
H H 0.0000 0.0000 'International Tables Vol C Tables 4.2.6.8 and 6.1.1.4'
N N 0.0311 0.0180 'International Tables Vol C Tables 4.2.6.8 and 6.1.1.4'
O O 0.0492 0.0322 'International Tables Vol C Tables 4.2.6.8 and 6.1.1.4'
P P 0.2955 0.4335 'International Tables Vol C Tables 4.2.6.8 and 6.1.1.4'

loop_
_exptl_crystal_face_index_h
_exptl_crystal_face_index_k
_exptl_crystal_face_index_l
_exptl_crystal_face_perp_dist
0 -1 0 0.1342
0 1 0 0.1100
0 -1 -1 0.1245
0 1 2 0.0949
0 -1 2 0.1137
1 -2 -2 0.1300
-1 2 2 0.1326
-2 0 1 0.0941
2 0 -1 0.0798
1 1 1 0.0836
-1 -1 -1 0.1302
-1 1 -2 0.1390
1 0 2 0.0786
1 0 -2 0.0965
-1 0 2 0.0870
2 -1 1 0.0870
-2 1 -1 0.1125

loop_
_geom_angle_atom_site_label_1
_geom_angle_atom_site_label_2
_geom_angle_atom_site_label_3
_geom_angle
_geom_angle_site_symmetry_1
_geom_angle_site_symmetry_3
_geom_angle_publ_flag
N7 P4 C75 113.74(11) . . ?
N7 P4 C66 116.94(11) . . ?
N7 P4 C69 105.11(12) . . ?
C75 P4 C66 104.78(10) . . ?
C75 P4 C69 106.31(11) . . ?
C69 P4 C66 109.52(10) . . ?
N3 P2 C7 111.54(11) . . ?
N3 P2 C14 117.69(11) . . ?
N3 P2 C1 105.59(11) . . ?
C7 P2 C14 104.62(11) . . ?
C7 P2 C1 108.85(11) . . ?
C1 P2 C14 108.33(11) . . ?
N1 P1 C29 115.58(11) . . ?
N1 P1 C35 111.51(10) . . ?
N1 P1 C26 106.07(10) . . ?
C29 P1 C35 104.91(10) . . ?
C29 P1 C26 109.92(10) . . ?
C35 P1 C26 108.76(11) . . ?
N5 P3 C54 114.97(12) . . ?
N5 P3 C41 113.27(11) . . ?
N5 P3 C47 106.77(13) . . ?
C41 P3 C54 106.66(11) . . ?
C47 P3 C54 108.50(11) . . ?
C47 P3 C41 106.26(11) . . ?
C18 O1 C20 117.5(2) . . ?
C58 O3 C60 117.4(2) . . ?
C22 O2 C27 116.83(19) . . ?
C62 O4 C67 117.2(2) . . ?
H5A O5 H5B 104.5 . . ?
C28 N1 P1 128.23(17) . . ?
C58 C59 C61 117.91(19) . . ?
C58 C59 C54 117.5(2) . . ?
C54 C59 C61 124.6(2) . . ?
N4 C13 N3 175.6(3) . . ?
C13 N3 P2 124.72(18) . . ?
O1 C18 C19 114.9(2) . . ?
O1 C18 C17 123.5(2) . . ?
C17 C18 C19 121.6(2) . . ?
C18 C19 C21 119.2(2) . . ?
C18 C19 C14 117.8(2) . . ?
C14 C19 C21 122.9(2) . . ?
O3 C58 C59 114.5(2) . . ?
O3 C58 C57 123.4(2) . . ?
C57 C58 C59 122.0(2) . . ?
N2 C28 N1 174.3(3) . . ?
C62 C61 C59 118.54(19) . . ?
C66 C61 C59 123.53(19) . . ?
C66 C61 C62 117.9(2) . . ?
C22 C21 C19 119.25(19) . . ?
C22 C21 C26 118.0(2) . . ?
C26 C21 C19 122.8(2) . . ?
O4 C62 C61 114.7(2) . . ?
O4 C62 C63 123.7(2) . . ?
C63 C62 C61 121.5(2) . . ?
C68 N7 P4 128.4(2) . . ?
C77 C76 H76 120.1 . . ?
C77 C76 C75 119.7(2) . . ?
C75 C76 H76 120.1 . . ?
C62 C63 H63 120.0 . . ?
C62 C63 C64 119.9(2) . . ?
C64 C63 H63 120.0 . . ?
C59 C54 P3 124.71(18) . . ?
C55 C54 P3 114.83(17) . . ?
C55 C54 C59 120.4(2) . . ?
C76 C77 H77 119.9 . . ?
C78 C77 C76 120.2(2) . . ?
C78 C77 H77 119.9 . . ?
C76 C75 P4 122.75(18) . . ?
C76 C75 C80 120.0(2) . . ?
C80 C75 P4 117.30(18) . . ?
C30 C29 P1 119.11(18) . . ?
C30 C29 C34 119.9(2) . . ?
C34 C29 P1 120.74(19) . . ?
C54 C55 H55 119.8 . . ?
C56 C55 C54 120.5(2) . . ?
C56 C55 H55 119.8 . . ?
O2 C22 C21 114.9(2) . . ?
O2 C22 C23 123.6(2) . . ?
C23 C22 C21 121.5(2) . . ?
C61 C66 P4 125.41(18) . . ?
C65 C66 P4 114.51(17) . . ?
C65 C66 C61 120.1(2) . . ?
C36 C35 P1 117.31(18) . . ?
C40 C35 P1 122.78(17) . . ?
C40 C35 C36 119.8(2) . . ?
C1 C2 H2 119.9 . . ?
C3 C2 H2 119.9 . . ?
C3 C2 C1 120.1(3) . . ?
C21 C26 P1 122.24(18) . . ?
C25 C26 P1 117.10(17) . . ?
C25 C26 C21 120.6(2) . . ?
C66 C65 H65 119.8 . . ?
C64 C65 C66 120.5(2) . . ?
C64 C65 H65 119.8 . . ?
C25 C24 H24 119.7 . . ?
C23 C24 H24 119.7 . . ?
C23 C24 C25 120.7(2) . . ?
C29 C30 H30 120.2 . . ?
C29 C30 C31 119.7(2) . . ?
C31 C30 H30 120.2 . . ?
C35 C36 H36 120.1 . . ?
C37 C36 C35 119.9(2) . . ?
C37 C36 H36 120.1 . . ?
C74 C69 P4 117.14(19) . . ?
C74 C69 C70 119.8(2) . . ?
C70 C69 P4 123.05(18) . . ?
C43 C44 H44 120.0 . . ?
C45 C44 H44 120.0 . . ?
C45 C44 C43 120.0(2) . . ?
C44 C43 H43 120.0 . . ?
C42 C43 C44 120.0(2) . . ?
C42 C43 H43 120.0 . . ?
C53 N5 P3 127.0(2) . . ?
C8 C7 P2 122.30(19) . . ?
C8 C7 C12 119.4(2) . . ?
C12 C7 P2 118.20(18) . . ?
C35 C40 H40 120.2 . . ?
C39 C40 C35 119.6(2) . . ?
C39 C40 H40 120.2 . . ?
C12 C11 H11 120.1 . . ?
C12 C11 C10 119.9(2) . . ?
C10 C11 H11 120.1 . . ?
C39 C38 H38 119.9 . . ?
C39 C38 C37 120.2(2) . . ?
C37 C38 H38 119.9 . . ?
N10 C84 C85 178.9(3) . . ?
C26 C25 H25 120.1 . . ?
C24 C25 C26 119.9(2) . . ?
C24 C25 H25 120.1 . . ?
C7 C8 H8 120.0 . . ?
C9 C8 C7 120.0(2) . . ?
C9 C8 H8 120.0 . . ?
C19 C14 P2 123.66(18) . . ?
C15 C14 P2 116.22(18) . . ?
C15 C14 C19 120.1(2) . . ?
C17 C16 H16 119.8 . . ?
C17 C16 C15 120.4(2) . . ?
C15 C16 H16 119.8 . . ?
C46 C41 P3 120.69(18) . . ?
C46 C41 C42 119.7(2) . . ?
C42 C41 P3 119.59(18) . . ?
C22 C23 H23 120.3 . . ?
C24 C23 C22 119.5(2) . . ?
C24 C23 H23 120.3 . . ?
C7 C12 H12 119.9 . . ?
C11 C12 C7 120.2(2) . . ?
C11 C12 H12 119.9 . . ?
O2 C27 H27A 109.5 . . ?
O2 C27 H27B 109.5 . . ?
O2 C27 H27C 109.5 . . ?
H27A C27 H27B 109.5 . . ?
H27A C27 H27C 109.5 . . ?
H27B C27 H27C 109.5 . . ?
C58 C57 H57 120.2 . . ?
C58 C57 C56 119.6(2) . . ?
C56 C57 H57 120.2 . . ?
C18 C17 H17 120.4 . . ?
C16 C17 C18 119.2(2) . . ?
C16 C17 H17 120.4 . . ?
C52 C47 P3 122.7(2) . . ?
C52 C47 C48 119.6(2) . . ?
C48 C47 P3 117.5(2) . . ?
N8 C68 N7 175.1(3) . . ?
C63 C64 H64 120.0 . . ?
C65 C64 C63 120.1(2) . . ?
C65 C64 H64 120.0 . . ?
N6 C53 N5 174.4(3) . . ?
C41 C46 H46 120.0 . . ?
C45 C46 C41 120.0(2) . . ?
C45 C46 H46 120.0 . . ?
C69 C74 H74 120.1 . . ?
C73 C74 C69 119.8(3) . . ?
C73 C74 H74 120.1 . . ?
C14 C15 H15 119.7 . . ?
C16 C15 C14 120.5(2) . . ?
C16 C15 H15 119.7 . . ?
C43 C42 C41 120.0(2) . . ?
C43 C42 H42 120.0 . . ?
C41 C42 H42 120.0 . . ?
C40 C39 H39 119.8 . . ?
C38 C39 C40 120.4(2) . . ?
C38 C39 H39 119.8 . . ?
C29 C34 H34 120.0 . . ?
C33 C34 C29 120.0(2) . . ?
C33 C34 H34 120.0 . . ?
C2 C1 P2 118.23(19) . . ?
C2 C1 C6 119.6(2) . . ?
C6 C1 P2 122.12(19) . . ?
C11 C10 H10 119.9 . . ?
C11 C10 C9 120.1(2) . . ?
C9 C10 H10 119.9 . . ?
C55 C56 C57 120.0(2) . . ?
C55 C56 H56 120.0 . . ?
C57 C56 H56 120.0 . . ?
C36 C37 C38 120.1(2) . . ?
C36 C37 H37 119.9 . . ?
C38 C37 H37 119.9 . . ?
C75 C80 H80 120.3 . . ?
C79 C80 C75 119.5(2) . . ?
C79 C80 H80 120.3 . . ?
C44 C45 C46 120.3(2) . . ?
C44 C45 H45 119.8 . . ?
C46 C45 H45 119.8 . . ?
C8 C9 C10 120.4(2) . . ?
C8 C9 H9 119.8 . . ?
C10 C9 H9 119.8 . . ?
C69 C70 H70 119.9 . . ?
C71 C70 C69 120.3(2) . . ?
C71 C70 H70 119.9 . . ?
C77 C78 H78 119.9 . . ?
C79 C78 C77 120.3(2) . . ?
C79 C78 H78 119.9 . . ?
C1 C6 H6 120.0 . . ?
C5 C6 C1 120.0(2) . . ?
C5 C6 H6 120.0 . . ?
C80 C79 H79 119.8 . . ?
C78 C79 C80 120.4(2) . . ?
C78 C79 H79 119.8 . . ?
C49 C50 H50 120.1 . . ?
C49 C50 C51 119.9(3) . . ?
C51 C50 H50 120.1 . . ?
C47 C52 H52 120.0 . . ?
C47 C52 C51 120.0(3) . . ?
C51 C52 H52 120.0 . . ?
C34 C33 H33 120.0 . . ?
C32 C33 C34 120.1(3) . . ?
C32 C33 H33 120.0 . . ?
C6 C5 H5 120.0 . . ?
C4 C5 C6 120.0(3) . . ?
C4 C5 H5 120.0 . . ?
C5 C4 H4 119.9 . . ?
C3 C4 C5 120.2(2) . . ?
C3 C4 H4 119.9 . . ?
C73 C72 H72 119.7 . . ?
C73 C72 C71 120.6(2) . . ?
C71 C72 H72 119.7 . . ?
C74 C73 H73 120.0 . . ?
C72 C73 C74 120.0(3) . . ?
C72 C73 H73 120.0 . . ?
C84 C85 H85A 109.5 . . ?
C84 C85 H85B 109.5 . . ?
C84 C85 H85C 109.5 . . ?
H85A C85 H85B 109.5 . . ?
H85A C85 H85C 109.5 . . ?
H85B C85 H85C 109.5 . . ?
C50 C49 H49 119.5 . . ?
C50 C49 C48 121.0(3) . . ?
C48 C49 H49 119.5 . . ?
C33 C32 H32 120.0 . . ?
C33 C32 C31 120.1(2) . . ?
C31 C32 H32 120.0 . . ?
O3 C60 H60A 109.5 . . ?
O3 C60 H60B 109.5 . . ?
O3 C60 H60C 109.5 . . ?
H60A C60 H60B 109.5 . . ?
H60A C60 H60C 109.5 . . ?
H60B C60 H60C 109.5 . . ?
O4 C67 H67A 109.5 . . ?
O4 C67 H67B 109.5 . . ?
O4 C67 H67C 109.5 . . ?
H67A C67 H67B 109.5 . . ?
H67A C67 H67C 109.5 . . ?
H67B C67 H67C 109.5 . . ?
C30 C31 H31 119.9 . . ?
C32 C31 C30 120.3(3) . . ?
C32 C31 H31 119.9 . . ?
N12 C88 C89 178.1(4) . . ?
C2 C3 H3 120.0 . . ?
C4 C3 C2 120.1(3) . . ?
C4 C3 H3 120.0 . . ?
C88 C89 H89A 109.5 . . ?
C88 C89 H89B 109.5 . . ?
C88 C89 H89C 109.5 . . ?
H89A C89 H89B 109.5 . . ?
H89A C89 H89C 109.5 . . ?
H89B C89 H89C 109.5 . . ?
O1 C20 H20A 109.5 . . ?
O1 C20 H20B 109.5 . . ?
O1 C20 H20C 109.5 . . ?
H20A C20 H20B 109.5 . . ?
H20A C20 H20C 109.5 . . ?
H20B C20 H20C 109.5 . . ?
C70 C71 C72 119.5(3) . . ?
C70 C71 H71 120.2 . . ?
C72 C71 H71 120.2 . . ?
C47 C48 C49 119.3(3) . . ?
C47 C48 H48 120.4 . . ?
C49 C48 H48 120.4 . . ?
C50 C51 C52 120.2(3) . . ?
C50 C51 H51 119.9 . . ?
C52 C51 H51 119.9 . . ?
N11 C86 C87 177.7(4) . . ?
N9 C82 C83 178.7(4) . . ?
C82 C83 H83A 109.5 . . ?
C82 C83 H83B 109.5 . . ?
C82 C83 H83C 109.5 . . ?
H83A C83 H83B 109.5 . . ?
H83A C83 H83C 109.5 . . ?
H83B C83 H83C 109.5 . . ?
C86 C87 H87A 109.5 . . ?
C86 C87 H87B 109.5 . . ?
C86 C87 H87C 109.5 . . ?
H87A C87 H87B 109.5 . . ?
H87A C87 H87C 109.5 . . ?
H87B C87 H87C 109.5 . . ?

loop_
_geom_bond_atom_site_label_1
_geom_bond_atom_site_label_2
_geom_bond_distance
_geom_bond_site_symmetry_2
_geom_bond_publ_flag
P4 N7 1.592(2) . ?
P4 C75 1.802(2) . ?
P4 C66 1.817(2) . ?
P4 C69 1.805(2) . ?
P2 N3 1.597(2) . ?
P2 C7 1.800(2) . ?
P2 C14 1.817(2) . ?
P2 C1 1.804(2) . ?
P1 N1 1.593(2) . ?
P1 C29 1.803(2) . ?
P1 C35 1.804(2) . ?
P1 C26 1.807(2) . ?
P3 C54 1.814(2) . ?
P3 N5 1.591(3) . ?
P3 C41 1.811(2) . ?
P3 C47 1.805(3) . ?
O1 C18 1.373(3) . ?
O1 C20 1.436(3) . ?
O3 C58 1.369(3) . ?
O3 C60 1.428(3) . ?
O2 C22 1.367(3) . ?
O2 C27 1.443(3) . ?
O4 C62 1.367(3) . ?
O4 C67 1.439(3) . ?
O5 H5A 0.8700 . ?
O5 H5B 0.8701 . ?
N2 C28 1.161(3) . ?
N4 C13 1.161(3) . ?
N1 C28 1.297(3) . ?
C59 C58 1.406(3) . ?
C59 C61 1.496(3) . ?
C59 C54 1.408(3) . ?
C13 N3 1.316(3) . ?
C18 C19 1.404(3) . ?
C18 C17 1.394(4) . ?
C19 C21 1.493(3) . ?
C19 C14 1.407(3) . ?
C58 C57 1.384(4) . ?
C61 C62 1.410(3) . ?
C61 C66 1.408(3) . ?
C21 C22 1.403(3) . ?
C21 C26 1.406(3) . ?
C62 C63 1.384(4) . ?
N7 C68 1.291(3) . ?
C76 H76 0.9500 . ?
C76 C77 1.388(3) . ?
C76 C75 1.398(3) . ?
C63 H63 0.9500 . ?
C63 C64 1.389(3) . ?
N10 C84 1.136(4) . ?
C54 C55 1.402(3) . ?
C77 H77 0.9500 . ?
C77 C78 1.387(4) . ?
C75 C80 1.403(3) . ?
C29 C30 1.388(3) . ?
C29 C34 1.399(3) . ?
C55 H55 0.9500 . ?
C55 C56 1.384(3) . ?
C22 C23 1.392(3) . ?
C66 C65 1.408(3) . ?
C35 C36 1.403(3) . ?
C35 C40 1.395(3) . ?
C2 H2 0.9500 . ?
C2 C1 1.395(4) . ?
C2 C3 1.392(4) . ?
C26 C25 1.398(3) . ?
C65 H65 0.9500 . ?
C65 C64 1.384(3) . ?
C24 H24 0.9500 . ?
C24 C25 1.389(3) . ?
C24 C23 1.382(3) . ?
C30 H30 0.9500 . ?
C30 C31 1.391(3) . ?
C36 H36 0.9500 . ?
C36 C37 1.386(4) . ?
C69 C74 1.395(3) . ?
C69 C70 1.398(3) . ?
C44 H44 0.9500 . ?
C44 C43 1.392(4) . ?
C44 C45 1.386(4) . ?
N8 C68 1.172(4) . ?
C43 H43 0.9500 . ?
C43 C42 1.391(4) . ?
N5 C53 1.293(4) . ?
C7 C8 1.399(3) . ?
C7 C12 1.401(3) . ?
C40 H40 0.9500 . ?
C40 C39 1.393(3) . ?
C11 H11 0.9500 . ?
C11 C12 1.387(3) . ?
C11 C10 1.388(4) . ?
C38 H38 0.9500 . ?
C38 C39 1.384(4) . ?
C38 C37 1.389(4) . ?
C84 C85 1.455(4) . ?
C25 H25 0.9500 . ?
C8 H8 0.9500 . ?
C8 C9 1.381(4) . ?
C14 C15 1.393(4) . ?
C16 H16 0.9500 . ?
C16 C17 1.379(4) . ?
C16 C15 1.389(4) . ?
C41 C46 1.393(3) . ?
C41 C42 1.397(3) . ?
C23 H23 0.9500 . ?
C12 H12 0.9500 . ?
C27 H27A 0.9800 . ?
C27 H27B 0.9800 . ?
C27 H27C 0.9800 . ?
C57 H57 0.9500 . ?
C57 C56 1.392(3) . ?
C17 H17 0.9500 . ?
C47 C52 1.389(4) . ?
C47 C48 1.398(4) . ?
C64 H64 0.9500 . ?
C53 N6 1.155(4) . ?
C46 H46 0.9500 . ?
C46 C45 1.389(4) . ?
C74 H74 0.9500 . ?
C74 C73 1.392(4) . ?
C15 H15 0.9500 . ?
C42 H42 0.9500 . ?
C39 H39 0.9500 . ?
C34 H34 0.9500 . ?
C34 C33 1.386(3) . ?
C1 C6 1.397(4) . ?
C10 H10 0.9500 . ?
C10 C9 1.390(4) . ?
C56 H56 0.9500 . ?
C37 H37 0.9500 . ?
C80 H80 0.9500 . ?
C80 C79 1.388(4) . ?
C45 H45 0.9500 . ?
C9 H9 0.9500 . ?
C70 H70 0.9500 . ?
C70 C71 1.389(3) . ?
C78 H78 0.9500 . ?
C78 C79 1.385(4) . ?
C6 H6 0.9500 . ?
C6 C5 1.393(4) . ?
C79 H79 0.9500 . ?
C50 H50 0.9500 . ?
C50 C49 1.364(5) . ?
C50 C51 1.389(4) . ?
C52 H52 0.9500 . ?
C52 C51 1.393(4) . ?
C33 H33 0.9500 . ?
C33 C32 1.383(4) . ?
C5 H5 0.9500 . ?
C5 C4 1.391(4) . ?
C4 H4 0.9500 . ?
C4 C3 1.386(4) . ?
C72 H72 0.9500 . ?
C72 C73 1.388(4) . ?
C72 C71 1.391(4) . ?
C73 H73 0.9500 . ?
C85 H85A 0.9800 . ?
C85 H85B 0.9800 . ?
C85 H85C 0.9800 . ?
C49 H49 0.9500 . ?
C49 C48 1.399(4) . ?
C32 H32 0.9500 . ?
C32 C31 1.388(4) . ?
N12 C88 1.139(4) . ?
C60 H60A 0.9800 . ?
C60 H60B 0.9800 . ?
C60 H60C 0.9800 . ?
C67 H67A 0.9800 . ?
C67 H67B 0.9800 . ?
C67 H67C 0.9800 . ?
C31 H31 0.9500 . ?
C88 C89 1.446(4) . ?
C3 H3 0.9500 . ?
C89 H89A 0.9800 . ?
C89 H89B 0.9800 . ?
C89 H89C 0.9800 . ?
C20 H20A 0.9800 . ?
C20 H20B 0.9800 . ?
C20 H20C 0.9800 . ?
C71 H71 0.9500 . ?
N11 C86 1.146(4) . ?
C48 H48 0.9500 . ?
C51 H51 0.9500 . ?
C86 C87 1.445(5) . ?
C82 N9 1.134(4) . ?
C82 C83 1.438(4) . ?
C83 H83A 0.9800 . ?
C83 H83B 0.9800 . ?
C83 H83C 0.9800 . ?
C87 H87A 0.9800 . ?
C87 H87B 0.9800 . ?
C87 H87C 0.9800 . ?

loop_
_geom_torsion_atom_site_label_1
_geom_torsion_atom_site_label_2
_geom_torsion_atom_site_label_3
_geom_torsion_atom_site_label_4
_geom_torsion
_geom_torsion_site_symmetry_1
_geom_torsion_site_symmetry_2
_geom_torsion_site_symmetry_3
_geom_torsion_site_symmetry_4
_geom_torsion_publ_flag
P4 C75 C80 C79 179.16(19) . . . . ?
P4 C66 C65 C64 178.07(18) . . . . ?
P4 C69 C74 C73 -177.0(2) . . . . ?
P4 C69 C70 C71 178.1(2) . . . . ?
P2 C7 C8 C9 -175.3(2) . . . . ?
P2 C7 C12 C11 175.44(19) . . . . ?
P2 C14 C15 C16 -177.96(18) . . . . ?
P2 C1 C6 C5 -178.9(2) . . . . ?
P1 C29 C30 C31 -173.8(2) . . . . ?
P1 C29 C34 C33 173.49(19) . . . . ?
P1 C35 C36 C37 176.8(2) . . . . ?
P1 C35 C40 C39 -176.24(19) . . . . ?
P1 C26 C25 C24 -175.68(17) . . . . ?
P3 C54 C55 C56 176.79(18) . . . . ?
P3 C41 C46 C45 -178.3(2) . . . . ?
P3 C41 C42 C43 176.97(19) . . . . ?
P3 C47 C52 C51 175.1(2) . . . . ?
P3 C47 C48 C49 -175.0(2) . . . . ?
O1 C18 C19 C21 -9.0(3) . . . . ?
O1 C18 C19 C14 173.42(19) . . . . ?
O1 C18 C17 C16 -175.2(2) . . . . ?
O3 C58 C57 C56 179.8(2) . . . . ?
O2 C22 C23 C24 178.1(2) . . . . ?
O4 C62 C63 C64 -177.8(2) . . . . ?
N1 P1 C29 C30 -29.7(2) . . . . ?
N1 P1 C29 C34 156.53(18) . . . . ?
N1 P1 C35 C36 -43.8(2) . . . . ?
N1 P1 C35 C40 132.4(2) . . . . ?
N1 P1 C26 C21 -36.1(2) . . . . ?
N1 P1 C26 C25 140.54(18) . . . . ?
C59 C58 C57 C56 0.4(3) . . . . ?
C59 C61 C62 O4 -0.4(3) . . . . ?
C59 C61 C62 C63 -179.5(2) . . . . ?
C59 C61 C66 P4 0.3(3) . . . . ?
C59 C61 C66 C65 179.2(2) . . . . ?
C59 C54 C55 C56 -1.0(3) . . . . ?
N3 P2 C7 C8 113.8(2) . . . . ?
N3 P2 C7 C12 -62.1(2) . . . . ?
N3 P2 C14 C19 -19.3(2) . . . . ?
N3 P2 C14 C15 159.87(17) . . . . ?
N3 P2 C1 C2 -34.2(2) . . . . ?
N3 P2 C1 C6 144.8(2) . . . . ?
C18 C19 C21 C22 110.7(2) . . . . ?
C18 C19 C21 C26 -70.0(3) . . . . ?
C18 C19 C14 P2 -177.55(16) . . . . ?
C18 C19 C14 C15 3.3(3) . . . . ?
C19 C18 C17 C16 4.4(3) . . . . ?
C19 C21 C22 O2 1.0(3) . . . . ?
C19 C21 C22 C23 179.0(2) . . . . ?
C19 C21 C26 P1 -3.1(3) . . . . ?
C19 C21 C26 C25 -179.6(2) . . . . ?
C19 C14 C15 C16 1.3(3) . . . . ?
C58 C59 C61 C62 110.2(2) . . . . ?
C58 C59 C61 C66 -66.9(3) . . . . ?
C58 C59 C54 P3 -176.16(16) . . . . ?
C58 C59 C54 C55 1.4(3) . . . . ?
C58 C57 C56 C55 0.0(3) . . . . ?
C61 C59 C58 O3 1.7(3) . . . . ?
C61 C59 C58 C57 -178.9(2) . . . . ?
C61 C59 C54 P3 1.4(3) . . . . ?
C61 C59 C54 C55 179.0(2) . . . . ?
C61 C62 C63 C64 1.2(3) . . . . ?
C61 C66 C65 C64 -1.0(3) . . . . ?
C21 C19 C14 P2 5.0(3) . . . . ?
C21 C19 C14 C15 -174.2(2) . . . . ?
C21 C22 C23 C24 0.2(3) . . . . ?
C21 C26 C25 C24 1.0(3) . . . . ?
C62 C61 C66 P4 -176.79(16) . . . . ?
C62 C61 C66 C65 2.2(3) . . . . ?
C62 C63 C64 C65 0.1(3) . . . . ?
N7 P4 C75 C76 127.4(2) . . . . ?
N7 P4 C75 C80 -52.4(2) . . . . ?
N7 P4 C66 C61 -13.8(2) . . . . ?
N7 P4 C66 C65 167.22(16) . . . . ?
N7 P4 C69 C74 -40.5(2) . . . . ?
N7 P4 C69 C70 142.0(2) . . . . ?
C76 C77 C78 C79 0.1(4) . . . . ?
C76 C75 C80 C79 -0.6(4) . . . . ?
C54 P3 N5 C53 -97.4(3) . . . . ?
C54 P3 C41 C46 -105.4(2) . . . . ?
C54 P3 C41 C42 75.9(2) . . . . ?
C54 P3 C47 C52 21.4(2) . . . . ?
C54 P3 C47 C48 -163.2(2) . . . . ?
C54 C59 C58 O3 179.42(18) . . . . ?
C54 C59 C58 C57 -1.2(3) . . . . ?
C54 C59 C61 C62 -67.4(3) . . . . ?
C54 C59 C61 C66 115.6(2) . . . . ?
C54 C55 C56 C57 0.3(4) . . . . ?
C77 C76 C75 P4 179.73(18) . . . . ?
C77 C76 C75 C80 -0.5(4) . . . . ?
C77 C78 C79 C80 -1.2(4) . . . . ?
C75 P4 N7 C68 41.5(3) . . . . ?
C75 P4 C66 C61 -140.70(19) . . . . ?
C75 P4 C66 C65 40.27(19) . . . . ?
C75 P4 C69 C74 80.4(2) . . . . ?
C75 P4 C69 C70 -97.1(2) . . . . ?
C75 C76 C77 C78 0.8(4) . . . . ?
C75 C80 C79 C78 1.5(4) . . . . ?
C29 P1 N1 C28 60.1(2) . . . . ?
C29 P1 C35 C36 -169.63(18) . . . . ?
C29 P1 C35 C40 6.6(2) . . . . ?
C29 P1 C26 C21 89.51(19) . . . . ?
C29 P1 C26 C25 -93.85(19) . . . . ?
C29 C30 C31 C32 0.2(4) . . . . ?
C29 C34 C33 C32 0.1(4) . . . . ?
C22 C21 C26 P1 176.18(16) . . . . ?
C22 C21 C26 C25 -0.3(3) . . . . ?
C66 P4 N7 C68 -81.0(2) . . . . ?
C66 P4 C75 C76 -103.7(2) . . . . ?
C66 P4 C75 C80 76.5(2) . . . . ?
C66 P4 C69 C74 -166.93(19) . . . . ?
C66 P4 C69 C70 15.6(2) . . . . ?
C66 C61 C62 O4 176.80(18) . . . . ?
C66 C61 C62 C63 -2.3(3) . . . . ?
C66 C65 C64 C63 -0.2(3) . . . . ?
C35 P1 N1 C28 -59.6(2) . . . . ?
C35 P1 C29 C30 93.5(2) . . . . ?
C35 P1 C29 C34 -80.2(2) . . . . ?
C35 P1 C26 C21 -156.15(17) . . . . ?
C35 P1 C26 C25 20.5(2) . . . . ?
C35 C36 C37 C38 -1.0(4) . . . . ?
C35 C40 C39 C38 0.2(4) . . . . ?
C2 C1 C6 C5 0.0(4) . . . . ?
C26 P1 N1 C28 -177.8(2) . . . . ?
C26 P1 C29 C30 -149.72(19) . . . . ?
C26 P1 C29 C34 36.5(2) . . . . ?
C26 P1 C35 C36 72.8(2) . . . . ?
C26 P1 C35 C40 -111.0(2) . . . . ?
C26 C21 C22 O2 -178.33(18) . . . . ?
C26 C21 C22 C23 -0.3(3) . . . . ?
C30 C29 C34 C33 -0.2(4) . . . . ?
C36 C35 C40 C39 -0.1(4) . . . . ?
C69 P4 N7 C68 157.4(2) . . . . ?
C69 P4 C75 C76 12.2(2) . . . . ?
C69 P4 C75 C80 -167.57(18) . . . . ?
C69 P4 C66 C61 105.6(2) . . . . ?
C69 P4 C66 C65 -73.42(19) . . . . ?
C69 C74 C73 C72 -1.0(4) . . . . ?
C69 C70 C71 C72 -1.5(4) . . . . ?
C44 C43 C42 C41 1.7(4) . . . . ?
C43 C44 C45 C46 -0.9(4) . . . . ?
N5 P3 C54 C59 -20.5(2) . . . . ?
N5 P3 C54 C55 161.73(17) . . . . ?
N5 P3 C41 C46 127.1(2) . . . . ?
N5 P3 C41 C42 -51.5(2) . . . . ?
N5 P3 C47 C52 145.9(2) . . . . ?
N5 P3 C47 C48 -38.8(2) . . . . ?
C7 P2 N3 C13 32.8(2) . . . . ?
C7 P2 C14 C19 -143.73(19) . . . . ?
C7 P2 C14 C15 35.4(2) . . . . ?
C7 P2 C1 C2 85.7(2) . . . . ?
C7 P2 C1 C6 -95.4(2) . . . . ?
C7 C8 C9 C10 -0.1(4) . . . . ?
C40 C35 C36 C37 0.5(4) . . . . ?
C11 C10 C9 C8 -0.3(4) . . . . ?
C25 C24 C23 C22 0.4(3) . . . . ?
C8 C7 C12 C11 -0.6(4) . . . . ?
C14 P2 N3 C13 -88.1(2) . . . . ?
C14 P2 C7 C8 -117.9(2) . . . . ?
C14 P2 C7 C12 66.2(2) . . . . ?
C14 P2 C1 C2 -161.1(2) . . . . ?
C14 P2 C1 C6 17.8(2) . . . . ?
C14 C19 C21 C22 -71.9(3) . . . . ?
C14 C19 C21 C26 107.4(2) . . . . ?
C41 P3 C54 C59 -147.01(19) . . . . ?
C41 P3 C54 C55 35.3(2) . . . . ?
C41 P3 N5 C53 25.6(3) . . . . ?
C41 P3 C47 C52 -93.0(2) . . . . ?
C41 P3 C47 C48 82.4(2) . . . . ?
C41 C46 C45 C44 0.9(4) . . . . ?
C23 C24 C25 C26 -1.1(3) . . . . ?
C12 C7 C8 C9 0.5(4) . . . . ?
C12 C11 C10 C9 0.2(4) . . . . ?
C27 O2 C22 C21 169.21(19) . . . . ?
C27 O2 C22 C23 -8.8(3) . . . . ?
C17 C18 C19 C21 171.4(2) . . . . ?
C17 C18 C19 C14 -6.2(3) . . . . ?
C17 C16 C15 C14 -3.2(4) . . . . ?
C47 P3 C54 C59 98.9(2) . . . . ?
C47 P3 C54 C55 -78.84(19) . . . . ?
C47 P3 N5 C53 142.2(2) . . . . ?
C47 P3 C41 C46 10.2(2) . . . . ?
C47 P3 C41 C42 -168.4(2) . . . . ?
C47 C52 C51 C50 -0.2(4) . . . . ?
C46 C41 C42 C43 -1.7(4) . . . . ?
C74 C69 C70 C71 0.7(4) . . . . ?
C15 C16 C17 C18 0.4(3) . . . . ?
C42 C41 C46 C45 0.4(4) . . . . ?
C39 C38 C37 C36 1.1(4) . . . . ?
C34 C29 C30 C31 0.0(4) . . . . ?
C34 C33 C32 C31 0.1(4) . . . . ?
C1 P2 N3 C13 150.9(2) . . . . ?
C1 P2 C7 C8 -2.3(3) . . . . ?
C1 P2 C7 C12 -178.22(19) . . . . ?
C1 P2 C14 C19 100.3(2) . . . . ?
C1 P2 C14 C15 -80.5(2) . . . . ?
C1 C2 C3 C4 0.3(4) . . . . ?
C1 C6 C5 C4 -0.2(4) . . . . ?
C10 C11 C12 C7 0.2(4) . . . . ?
C37 C38 C39 C40 -0.7(4) . . . . ?
C45 C44 C43 C42 -0.4(4) . . . . ?
C70 C69 C74 C73 0.6(4) . . . . ?
C6 C5 C4 C3 0.4(4) . . . . ?
C50 C49 C48 C47 -0.5(4) . . . . ?
C52 C47 C48 C49 0.5(4) . . . . ?
C33 C32 C31 C30 -0.3(4) . . . . ?
C5 C4 C3 C2 -0.5(4) . . . . ?
C73 C72 C71 C70 1.1(4) . . . . ?
C49 C50 C51 C52 0.2(4) . . . . ?
C60 O3 C58 C59 171.95(19) . . . . ?
C60 O3 C58 C57 -7.5(3) . . . . ?
C67 O4 C62 C61 176.17(19) . . . . ?
C67 O4 C62 C63 -4.8(3) . . . . ?
C3 C2 C1 P2 178.9(2) . . . . ?
C3 C2 C1 C6 -0.1(4) . . . . ?
C20 O1 C18 C19 -179.9(2) . . . . ?
C20 O1 C18 C17 -0.3(3) . . . . ?
C71 C72 C73 C74 0.1(4) . . . . ?
C48 C47 C52 C51 -0.2(4) . . . . ?
C51 C50 C49 C48 0.1(5) . . . . ?

loop_
_exptl_oxdiff_crystal_face_indexfrac_h
_exptl_oxdiff_crystal_face_indexfrac_k
_exptl_oxdiff_crystal_face_indexfrac_l
_exptl_oxdiff_crystal_face_x
_exptl_oxdiff_crystal_face_y
_exptl_oxdiff_crystal_face_z
0.0013 -1.0003 -0.0001 0.0024 -0.0147 0.0869
-0.0013 1.0003 0.0001 -0.0024 0.0147 -0.0869
0.0007 -0.9999 -1.0002 0.0189 -0.0950 0.0728
-0.0002 0.9995 2.0002 -0.0354 0.1752 -0.0587
0.0023 -1.0010 2.0000 -0.0306 0.1457 0.1151
1.0013 -1.9997 -2.0007 0.1574 -0.1359 0.1516
-1.0013 1.9997 2.0007 -0.1574 0.1359 -0.1516
-1.9990 -0.0005 1.0008 -0.2558 -0.0280 0.0020
1.9990 0.0005 -1.0008 0.2558 0.0280 -0.0020
0.9990 0.9999 0.9998 0.1008 0.1491 -0.0667
-0.9990 -0.9999 -0.9998 -0.1008 -0.1491 0.0667
-1.0021 1.0010 -1.9996 -0.0891 -0.1999 -0.1212
1.0008 -0.0007 1.9997 0.0867 0.2146 0.0343
0.9987 0.0008 -2.0004 0.1527 -0.1064 -0.0222
-0.9987 -0.0008 2.0004 -0.1527 0.1064 0.0222
2.0014 -1.0005 0.9992 0.2252 0.1737 0.1131
-2.0014 1.0005 -0.9992 -0.2252 -0.1737 -0.1131
